data_7044810
loop_
_publ_author_name
'Yang, Xu-Feng'
'Liu, Min'
'Zhu, Hai-Bin'
'Hang, Cheng'
'Zhao, Yue'

_publ_section_title
;
 Syntheses, structures, and magnetic properties of two unique Cu(II)-based
 coordination polymers involving crystal-to-crystal structural
 transformation from 1D chain to 3D network
;
_journal_name_full 'Dalton Transactions'
_journal_paper_doi 10.1039/C7DT03568C
_journal_year 2017
_chemical_formula_sum 'C34 H24 Br2 Cu N4 O6'
_chemical_formula_weight 807.93
_chemical_name_systematic
; 
 ? 
;
_space_group_IT_number 15
_symmetry_cell_setting monoclinic
_symmetry_space_group_name_Hall '-C 2yc'
_symmetry_space_group_name_H-M 'C 1 2/c 1'
_atom_sites_solution_hydrogens geom
_atom_sites_solution_primary direct
_atom_sites_solution_secondary difmap
_audit_creation_method SHELXL-97
_audit_update_record
;
2017-09-18 deposited with the CCDC.
2017-11-17 downloaded from the CCDC.
;
_cell_angle_alpha 90.00
_cell_angle_beta 118.042(6)
_cell_angle_gamma 90.00
_cell_formula_units_Z 4
_cell_length_a 11.154(2)
_cell_length_b 27.447(6)
_cell_length_c 11.822(3)
_cell_measurement_reflns_used 2839
_cell_measurement_temperature 293(2)
_cell_measurement_theta_max 24.75
_cell_measurement_theta_min 2.20
_cell_volume 3194.3(12)
_computing_cell_refinement 'Bruker SMART'
_computing_data_collection 'Bruker SMART'
_computing_data_reduction 'Bruker SMART'
_computing_molecular_graphics 'Bruker SHELXTL'
_computing_publication_material 'Bruker SHELXTL'
_computing_structure_refinement 'SHELXL-97 (Sheldrick, 1997)'
_computing_structure_solution 'SHELXS-97 (Sheldrick, 1990)'
_diffrn_ambient_temperature 293(2)
_diffrn_measured_fraction_theta_full 0.993
_diffrn_measured_fraction_theta_max 0.993
_diffrn_measurement_device_type 'CCD area detector'
_diffrn_measurement_method 'phi and omega scans'
_diffrn_radiation_monochromator graphite
_diffrn_radiation_source 'fine-focus sealed tube'
_diffrn_radiation_type MoK\a
_diffrn_radiation_wavelength 0.71073
_diffrn_reflns_av_R_equivalents 0.1085
_diffrn_reflns_av_sigmaI/netI 0.1096
_diffrn_reflns_limit_h_max 14
_diffrn_reflns_limit_h_min -13
_diffrn_reflns_limit_k_max 34
_diffrn_reflns_limit_k_min -35
_diffrn_reflns_limit_l_max 15
_diffrn_reflns_limit_l_min -15
_diffrn_reflns_number 14105
_diffrn_reflns_theta_full 27.55
_diffrn_reflns_theta_max 27.55
_diffrn_reflns_theta_min 2.20
_exptl_absorpt_coefficient_mu 3.238
_exptl_absorpt_correction_T_max 0.5636
_exptl_absorpt_correction_T_min 0.3649
_exptl_absorpt_correction_type multi-scan
_exptl_absorpt_process_details SADABS
_exptl_crystal_colour blue
_exptl_crystal_density_diffrn 1.680
_exptl_crystal_density_method 'not measured'
_exptl_crystal_description needle
_exptl_crystal_F_000 1612
_exptl_crystal_size_max 0.39
_exptl_crystal_size_mid 0.27
_exptl_crystal_size_min 0.20
_refine_diff_density_max 0.549
_refine_diff_density_min -0.492
_refine_diff_density_rms 0.091
_refine_ls_extinction_method none
_refine_ls_goodness_of_fit_ref 1.014
_refine_ls_hydrogen_treatment mixed
_refine_ls_matrix_type full
_refine_ls_number_parameters 215
_refine_ls_number_reflns 3672
_refine_ls_number_restraints 0
_refine_ls_restrained_S_all 1.014
_refine_ls_R_factor_all 0.1253
_refine_ls_R_factor_gt 0.0613
_refine_ls_shift/su_max 0.004
_refine_ls_shift/su_mean 0.001
_refine_ls_structure_factor_coef Fsqd
_refine_ls_weighting_details 'calc w=1/[\s^2^(Fo^2^)+(0.0623P)^2^+0.3940P] where P=(Fo^2^+2Fc^2^)/3'
_refine_ls_weighting_scheme calc
_refine_ls_wR_factor_gt 0.1300
_refine_ls_wR_factor_ref 0.1527
_reflns_number_gt 2147
_reflns_number_total 3672
_reflns_threshold_expression >2sigma(I)
_cod_data_source_file c7dt03568c2.cif
_cod_data_source_block 1
_cod_original_sg_symbol_H-M 'C 2/c'
_cod_database_code 7044810

loop_
_symmetry_equiv_pos_as_xyz
'x, y, z'
'-x, y, -z+1/2'
'x+1/2, y+1/2, z'
'-x+1/2, y+1/2, -z+1/2'
'-x, -y, -z'
'x, -y, z-1/2'
'-x+1/2, -y+1/2, -z'
'x+1/2, -y+1/2, z-1/2'

loop_
_atom_site_label
_atom_site_type_symbol
_atom_site_fract_x
_atom_site_fract_y
_atom_site_fract_z
_atom_site_U_iso_or_equiv
_atom_site_adp_type
_atom_site_occupancy
_atom_site_symmetry_multiplicity
_atom_site_calc_flag
_atom_site_refinement_flags
Br1 Br 0.30377(7) 0.18998(3) 0.07553(6) 0.0797(3) Uani 1 1 d .
Cu1 Cu 0.5000 0.14818(3) 0.7500 0.0292(2) Uani 1 2 d S
O1 O 0.3532(4) 0.01149(13) 0.3912(3) 0.0644(11) Uani 1 1 d .
H1 H 0.3649 0.0187 0.4619 0.097 Uiso 1 1 d R
O2 O 0.4216(3) 0.14799(12) 0.5625(3) 0.0415(8) Uani 1 1 d .
O3 O 0.4031(4) 0.06802(12) 0.5809(3) 0.0518(9) Uani 1 1 d .
N1 N 0.3103(4) 0.14305(13) 0.7356(3) 0.0347(9) Uani 1 1 d .
N3 N 0.5000 0.23262(19) 0.7500 0.0385(13) Uani 1 2 d S
N4 N 0.5000 0.4911(4) 0.7500 0.153(7) Uani 1 2 d S
C1 C 0.3956(4) 0.10489(18) 0.5153(4) 0.0368(11) Uani 1 1 d .
C2 C 0.3597(4) 0.09926(17) 0.3776(4) 0.0380(11) Uani 1 1 d .
C3 C 0.3444(5) 0.05255(19) 0.3234(5) 0.0483(13) Uani 1 1 d .
C4 C 0.3192(6) 0.0473(2) 0.1969(5) 0.0638(17) Uani 1 1 d .
H4A H 0.3105 0.0164 0.1616 0.077 Uiso 1 1 calc R
C5 C 0.3072(6) 0.0881(2) 0.1241(5) 0.0670(18) Uani 1 1 d .
H5 H 0.2907 0.0848 0.0397 0.080 Uiso 1 1 calc R
C6 C 0.3196(6) 0.1335(2) 0.1768(5) 0.0534(14) Uani 1 1 d .
C7 C 0.3466(5) 0.13997(19) 0.3022(4) 0.0446(13) Uani 1 1 d .
H7 H 0.3560 0.1712 0.3360 0.054 Uiso 1 1 calc R
C15 C 0.2270(5) 0.18152(17) 0.7043(5) 0.0454(13) Uani 1 1 d .
H15 H 0.2528 0.2100 0.6789 0.054 Uiso 1 1 calc R
C16 C 0.2674(4) 0.10177(16) 0.7658(4) 0.0348(10) Uani 1 1 d .
H16 H 0.3222 0.0743 0.7853 0.042 Uiso 1 1 calc R
C17 C 0.0638(4) 0.13939(15) 0.7446(4) 0.0309(10) Uani 1 1 d .
C19 C 0.1456(4) 0.09820(16) 0.7692(4) 0.0341(10) Uani 1 1 d .
H19 H 0.1184 0.0686 0.7879 0.041 Uiso 1 1 calc R
C23 C 0.1067(5) 0.18138(16) 0.7076(5) 0.0437(12) Uani 1 1 d .
H23 H 0.0531 0.2093 0.6852 0.052 Uiso 1 1 calc R
C27 C 0.5000 0.3340(2) 0.7500 0.0442(18) Uani 1 2 d S
C28 C 0.4957(8) 0.3077(2) 0.6513(6) 0.078(2) Uani 1 1 d .
H28 H 0.4945 0.3237 0.5814 0.093 Uiso 1 1 calc R
C31 C 0.4930(7) 0.2579(2) 0.6532(5) 0.0718(19) Uani 1 1 d .
H31 H 0.4859 0.2411 0.5820 0.086 Uiso 1 1 calc R
C36 C 0.5000 0.3889(3) 0.7500 0.069(3) Uani 1 2 d S
C37 C 0.5416(6) 0.4148(2) 0.8633(8) 0.089(2) Uani 1 1 d .
H37 H 0.5695 0.3986 0.9408 0.106 Uiso 1 1 calc R
C40 C 0.5405(8) 0.4652(2) 0.8586(11) 0.133(4) Uani 1 1 d .
H40 H 0.5696 0.4822 0.9351 0.160 Uiso 1 1 calc R

loop_
_atom_site_aniso_label
_atom_site_aniso_U_11
_atom_site_aniso_U_22
_atom_site_aniso_U_33
_atom_site_aniso_U_23
_atom_site_aniso_U_13
_atom_site_aniso_U_12
Br1 0.0835(6) 0.0992(6) 0.0518(4) 0.0219(3) 0.0279(4) 0.0042(4)
Cu1 0.0197(4) 0.0389(4) 0.0322(4) 0.000 0.0150(3) 0.000
O1 0.076(3) 0.055(2) 0.056(2) -0.0086(19) 0.025(2) 0.0046(19)
O2 0.0401(19) 0.053(2) 0.0341(17) -0.0068(15) 0.0194(15) -0.0048(15)
O3 0.066(3) 0.049(2) 0.0418(19) 0.0028(16) 0.0265(19) 0.0050(17)
N1 0.025(2) 0.045(2) 0.040(2) 0.0014(17) 0.0192(17) -0.0006(16)
N3 0.039(3) 0.040(3) 0.043(3) 0.000 0.024(3) 0.000
N4 0.104(9) 0.038(6) 0.33(2) 0.000 0.116(12) 0.000
C1 0.020(2) 0.052(3) 0.036(2) -0.004(2) 0.011(2) 0.0014(19)
C2 0.025(2) 0.049(3) 0.035(2) -0.005(2) 0.010(2) 0.0043(19)
C3 0.034(3) 0.057(3) 0.048(3) -0.006(3) 0.015(2) 0.003(2)
C4 0.071(4) 0.070(4) 0.049(3) -0.018(3) 0.027(3) 0.001(3)
C5 0.069(4) 0.095(5) 0.033(3) -0.016(3) 0.021(3) 0.000(3)
C6 0.044(3) 0.078(4) 0.039(3) 0.012(3) 0.020(3) 0.003(3)
C7 0.033(3) 0.058(3) 0.038(3) -0.005(2) 0.013(2) 0.002(2)
C15 0.035(3) 0.040(3) 0.074(4) 0.018(2) 0.035(3) 0.005(2)
C16 0.025(2) 0.034(2) 0.047(3) -0.004(2) 0.018(2) 0.0028(18)
C17 0.016(2) 0.042(3) 0.035(2) 0.0007(19) 0.0117(19) -0.0015(16)
C19 0.027(2) 0.037(3) 0.042(2) 0.000(2) 0.020(2) -0.0023(18)
C23 0.025(3) 0.043(3) 0.065(3) 0.013(2) 0.023(2) 0.0060(19)
C27 0.031(4) 0.033(4) 0.069(5) 0.000 0.024(4) 0.000
C28 0.126(6) 0.050(4) 0.058(4) 0.006(3) 0.043(4) -0.010(4)
C31 0.110(6) 0.048(4) 0.063(4) -0.009(3) 0.045(4) -0.017(3)
C36 0.033(4) 0.040(5) 0.114(8) 0.000 0.019(5) 0.000
C37 0.062(4) 0.048(4) 0.145(7) -0.023(4) 0.039(5) -0.008(3)
C40 0.086(6) 0.047(5) 0.272(14) -0.059(6) 0.088(8) -0.016(4)

loop_
_atom_type_symbol
_atom_type_description
_atom_type_scat_dispersion_real
_atom_type_scat_dispersion_imag
_atom_type_scat_source
C C 0.0033 0.0016 'International Tables Vol C Tables 4.2.6.8 and 6.1.1.4'
H H 0.0000 0.0000 'International Tables Vol C Tables 4.2.6.8 and 6.1.1.4'
Br Br -0.2901 2.4595 'International Tables Vol C Tables 4.2.6.8 and 6.1.1.4'
Cu Cu 0.3201 1.2651 'International Tables Vol C Tables 4.2.6.8 and 6.1.1.4'
N N 0.0061 0.0033 'International Tables Vol C Tables 4.2.6.8 and 6.1.1.4'
O O 0.0106 0.0060 'International Tables Vol C Tables 4.2.6.8 and 6.1.1.4'

loop_
_geom_angle_atom_site_label_1
_geom_angle_atom_site_label_2
_geom_angle_atom_site_label_3
_geom_angle
_geom_angle_site_symmetry_1
_geom_angle_site_symmetry_3
O2 Cu1 O2 179.69(19) . 2_656
O2 Cu1 N1 89.31(14) . 2_656
O2 Cu1 N1 90.67(14) 2_656 2_656
O2 Cu1 N1 90.67(14) . .
O2 Cu1 N1 89.31(14) 2_656 .
N1 Cu1 N1 172.1(2) 2_656 .
O2 Cu1 N3 90.15(10) . .
O2 Cu1 N3 90.15(10) 2_656 .
N1 Cu1 N3 93.94(11) 2_656 .
N1 Cu1 N3 93.94(11) . .
C3 O1 H1 109.8 . .
C1 O2 Cu1 112.6(3) . .
C16 N1 C15 116.8(4) . .
C16 N1 Cu1 121.3(3) . .
C15 N1 Cu1 121.7(3) . .
C31 N3 C31 116.1(7) 2_656 .
C31 N3 Cu1 122.0(3) 2_656 .
C31 N3 Cu1 122.0(3) . .
C40 N4 C40 116.3(11) 2_656 .
O3 C1 O2 122.7(4) . .
O3 C1 C2 119.8(4) . .
O2 C1 C2 117.5(4) . .
C7 C2 C3 119.0(4) . .
C7 C2 C1 120.6(4) . .
C3 C2 C1 120.3(4) . .
O1 C3 C4 118.0(5) . .
O1 C3 C2 121.8(5) . .
C4 C3 C2 120.2(5) . .
C5 C4 C3 119.8(5) . .
C5 C4 H4A 120.1 . .
C3 C4 H4A 120.1 . .
C6 C5 C4 119.6(5) . .
C6 C5 H5 120.2 . .
C4 C5 H5 120.2 . .
C5 C6 C7 122.1(5) . .
C5 C6 Br1 119.4(4) . .
C7 C6 Br1 118.4(4) . .
C6 C7 C2 119.2(5) . .
C6 C7 H7 120.4 . .
C2 C7 H7 120.4 . .
N1 C15 C23 123.8(4) . .
N1 C15 H15 118.1 . .
C23 C15 H15 118.1 . .
N1 C16 C19 123.1(4) . .
N1 C16 H16 118.4 . .
C19 C16 H16 118.4 . .
C19 C17 C23 116.6(4) . .
C19 C17 C17 122.7(3) . 2_556
C23 C17 C17 120.6(3) . 2_556
C16 C19 C17 119.5(4) . .
C16 C19 H19 120.3 . .
C17 C19 H19 120.3 . .
C15 C23 C17 120.0(4) . .
C15 C23 H23 120.0 . .
C17 C23 H23 120.0 . .
C28 C27 C28 115.5(7) . 2_656
C28 C27 C36 122.2(3) . .
C28 C27 C36 122.2(3) 2_656 .
C27 C28 C31 120.7(6) . .
C27 C28 H28 119.6 . .
C31 C28 H28 119.6 . .
N3 C31 C28 123.4(6) . .
N3 C31 H31 118.3 . .
C28 C31 H31 118.3 . .
C37 C36 C37 118.4(8) . 2_656
C37 C36 C27 120.8(4) . .
C37 C36 C27 120.8(4) 2_656 .
C40 C37 C36 118.7(9) . .
C40 C37 H37 120.7 . .
C36 C37 H37 120.7 . .
N4 C40 C37 124.0(10) . .
N4 C40 H40 118.0 . .
C37 C40 H40 118.0 . .

loop_
_geom_bond_atom_site_label_1
_geom_bond_atom_site_label_2
_geom_bond_distance
_geom_bond_site_symmetry_2
Br1 C6 1.916(5) .
Cu1 O2 1.963(3) .
Cu1 O2 1.963(3) 2_656
Cu1 N1 2.046(4) 2_656
Cu1 N1 2.046(4) .
Cu1 N3 2.318(5) .
O1 C3 1.360(6) .
O1 H1 0.8079 .
O2 C1 1.282(5) .
O3 C1 1.254(5) .
N1 C16 1.342(6) .
N1 C15 1.339(6) .
N3 C31 1.308(6) 2_656
N3 C31 1.308(6) .
N4 C40 1.346(10) 2_656
N4 C40 1.346(10) .
C1 C2 1.490(6) .
C2 C7 1.394(6) .
C2 C3 1.407(6) .
C3 C4 1.393(7) .
C4 C5 1.379(8) .
C4 H4A 0.9300 .
C5 C6 1.370(8) .
C5 H5 0.9300 .
C6 C7 1.378(7) .
C7 H7 0.9300 .
C15 C23 1.360(7) .
C15 H15 0.9300 .
C16 C19 1.382(6) .
C16 H16 0.9300 .
C17 C19 1.394(6) .
C17 C23 1.395(6) .
C17 C17 1.488(8) 2_556
C19 H19 0.9300 .
C23 H23 0.9300 .
C27 C28 1.354(7) .
C27 C28 1.354(7) 2_656
C27 C36 1.505(10) .
C28 C31 1.370(7) .
C28 H28 0.9300 .
C31 H31 0.9300 .
C36 C37 1.390(8) .
C36 C37 1.390(8) 2_656
C37 C40 1.383(9) .
C37 H37 0.9300 .
C40 H40 0.9300 .

loop_
_geom_torsion_atom_site_label_1
_geom_torsion_atom_site_label_2
_geom_torsion_atom_site_label_3
_geom_torsion_atom_site_label_4
_geom_torsion
_geom_torsion_site_symmetry_1
_geom_torsion_site_symmetry_4
O2 Cu1 O2 C1 3(20) 2_656 .
N1 Cu1 O2 C1 89.5(3) 2_656 .
N1 Cu1 O2 C1 -82.6(3) . .
N3 Cu1 O2 C1 -176.6(3) . .
O2 Cu1 N1 C16 108.2(3) . .
O2 Cu1 N1 C16 -71.5(3) 2_656 .
N1 Cu1 N1 C16 18.4(3) 2_656 .
N3 Cu1 N1 C16 -161.6(3) . .
O2 Cu1 N1 C15 -76.5(4) . .
O2 Cu1 N1 C15 103.8(4) 2_656 .
N1 Cu1 N1 C15 -166.3(4) 2_656 .
N3 Cu1 N1 C15 13.7(4) . .
O2 Cu1 N3 C31 160.4(4) . 2_656
O2 Cu1 N3 C31 -19.6(4) 2_656 2_656
N1 Cu1 N3 C31 -110.3(4) 2_656 2_656
N1 Cu1 N3 C31 69.7(4) . 2_656
O2 Cu1 N3 C31 -19.6(4) . .
O2 Cu1 N3 C31 160.4(4) 2_656 .
N1 Cu1 N3 C31 69.7(4) 2_656 .
N1 Cu1 N3 C31 -110.3(4) . .
Cu1 O2 C1 O3 8.7(5) . .
Cu1 O2 C1 C2 -169.1(3) . .
O3 C1 C2 C7 177.9(4) . .
O2 C1 C2 C7 -4.2(7) . .
O3 C1 C2 C3 -4.8(7) . .
O2 C1 C2 C3 173.1(4) . .
C7 C2 C3 O1 -178.6(4) . .
C1 C2 C3 O1 4.1(7) . .
C7 C2 C3 C4 1.3(8) . .
C1 C2 C3 C4 -176.0(5) . .
O1 C3 C4 C5 178.9(5) . .
C2 C3 C4 C5 -1.0(9) . .
C3 C4 C5 C6 -0.3(10) . .
C4 C5 C6 C7 1.3(9) . .
C4 C5 C6 Br1 179.7(5) . .
C5 C6 C7 C2 -1.1(8) . .
Br1 C6 C7 C2 -179.4(4) . .
C3 C2 C7 C6 -0.2(7) . .
C1 C2 C7 C6 177.0(4) . .
C16 N1 C15 C23 3.2(8) . .
Cu1 N1 C15 C23 -172.3(4) . .
C15 N1 C16 C19 -2.0(7) . .
Cu1 N1 C16 C19 173.6(3) . .
N1 C16 C19 C17 -2.2(7) . .
C23 C17 C19 C16 4.9(6) . .
C17 C17 C19 C16 -175.6(5) 2_556 .
N1 C15 C23 C17 -0.3(9) . .
C19 C17 C23 C15 -3.8(7) . .
C17 C17 C23 C15 176.7(5) 2_556 .
C28 C27 C28 C31 1.3(5) 2_656 .
C36 C27 C28 C31 -178.7(5) . .
C31 N3 C31 C28 1.4(5) 2_656 .
Cu1 N3 C31 C28 -178.6(5) . .
C27 C28 C31 N3 -2.9(11) . .
C28 C27 C36 C37 -162.1(5) . .
C28 C27 C36 C37 17.9(5) 2_656 .
C28 C27 C36 C37 17.9(5) . 2_656
C28 C27 C36 C37 -162.1(5) 2_656 2_656
C37 C36 C37 C40 -0.4(5) 2_656 .
C27 C36 C37 C40 179.6(5) . .
C40 N4 C40 C37 -0.4(5) 2_656 .
C36 C37 C40 N4 0.8(10) . .
